data_7135244
loop_
_publ_author_name
'Rajput, Sagrika'
'PADHAN, SMRUTIRANI'
'M T, Nithya'
'Mukhopadhyay, Sayantan'
'Nembenna, Sharanappa'

_publ_section_title
;
 Nickel-Catalyzed Dehydrogenative Zn--Zn Coupling to a Zn(I) Dimer and Its
 Reactivity
;
_journal_name_full 'Chemical Communications'
_journal_paper_doi 10.1039/D5CC06233K
_journal_year 2025
_chemical_formula_moiety 'C56 H75 N5 Se Zn, 1(C7 H8)'
_chemical_formula_sum 'C63 H83 N5 Se Zn'
_chemical_formula_weight 1054.67
_space_group_crystal_system triclinic
_space_group_IT_number 2
_space_group_name_Hall '-P 1'
_space_group_name_H-M_alt 'P -1'
_atom_sites_solution_hydrogens geom
_audit_creation_date 2025-11-21
_audit_creation_method
;
Olex2 1.5-ac5-021
(compiled 2022.02.15 svn.rf212a0ae for Rigaku Oxford Diffraction, GUI svn.r6439)
;
_audit_update_record
;
2025-11-21 deposited with the CCDC.	2025-11-26 downloaded from the CCDC.
;
_cell_angle_alpha 99.880(3)
_cell_angle_beta 92.266(2)
_cell_angle_gamma 96.260(2)
_cell_formula_units_Z 2
_cell_length_a 13.6388(3)
_cell_length_b 14.3737(5)
_cell_length_c 15.1130(4)
_cell_measurement_reflns_used 21638
_cell_measurement_temperature 100.01(10)
_cell_measurement_theta_max 30.6970
_cell_measurement_theta_min 3.7950
_cell_volume 2896.27(15)
_computing_cell_refinement 'CrysAlisPro 1.171.42.89a (Rigaku OD, 2023)'
_computing_data_collection 'CrysAlisPro 1.171.42.89a (Rigaku OD, 2023)'
_computing_data_reduction 'CrysAlisPro 1.171.42.89a (Rigaku OD, 2023)'
_computing_molecular_graphics 'Olex2 1.5-ac5-021 (Dolomanov et al., 2009)'
_computing_publication_material 'Olex2 1.5-ac5-021 (Dolomanov et al., 2009)'
_computing_structure_refinement 'SHELXL 2014/7 (Sheldrick, 2015)'
_computing_structure_solution 'olex2.solve 1.5-ac5-021 (Bourhis et al., 2015)'
_diffrn_ambient_temperature 100.01(10)
_diffrn_detector_area_resol_mean 5.8140
_diffrn_detector_type 'Pilatus 200K'
_diffrn_measured_fraction_theta_full 0.997
_diffrn_measured_fraction_theta_max 0.997
_diffrn_measurement_details
;
List of Runs (angles in degrees, time in seconds):

  # Type    Start    End  Width  t~exp~   \w     \q     \k     \f   Frames
#--------------------------------------------------------------------------
  1  \w     22.00  72.00   0.50    3.18    --    3.35-155.00-135.00  100
  2  \w      2.00  49.00   0.50    3.18    --    3.35-120.00  22.00   94
  3  \w    -65.00   9.00   0.50    3.18    --    3.35 -19.00  60.00  148
  4  \w     -8.00  66.00   0.50    3.18    --    3.35  57.00-120.00  148
  5  \w    -15.00  30.00   0.50    3.18    --   -4.60 -99.00  90.00   90
  6  \w    -42.00  19.00   0.50    3.18    --   -4.60 -77.00 -60.00  122
  7  \w    -16.00  58.00   0.50    3.18    --   -4.60  57.00-150.00  148
  8  \w    -65.00   9.00   0.50    3.18    --    3.35 -19.00 120.00  148
  9  \w    -67.00   7.00   0.50    3.18    --   -4.60 -57.00  30.00  148
;
_diffrn_measurement_device 'four-circle diffractometer'
_diffrn_measurement_device_type 'SuperNova, Dual, Cu at home/near, Pilatus 200K'
_diffrn_measurement_method '\w scans'
_diffrn_radiation_type MoK\a
_diffrn_radiation_wavelength 0.71073
_diffrn_reflns_av_unetI/netI 0.0480
_diffrn_reflns_Laue_measured_fraction_full 0.997
_diffrn_reflns_Laue_measured_fraction_max 0.997
_diffrn_reflns_limit_h_max 16
_diffrn_reflns_limit_h_min -16
_diffrn_reflns_limit_k_max 16
_diffrn_reflns_limit_k_min -17
_diffrn_reflns_limit_l_max 17
_diffrn_reflns_limit_l_min 0
_diffrn_reflns_number 10198
_diffrn_reflns_point_group_measured_fraction_full 0.997
_diffrn_reflns_point_group_measured_fraction_max 0.997
_diffrn_reflns_theta_full 25.027
_diffrn_reflns_theta_max 25.027
_diffrn_reflns_theta_min 3.205
_exptl_absorpt_coefficient_mu 1.094
_exptl_absorpt_correction_T_max 1.00000
_exptl_absorpt_correction_T_min 0.63618
_exptl_absorpt_correction_type multi-scan
_exptl_absorpt_process_details
;
CrysAlisPro 1.171.42.89a (Rigaku Oxford Diffraction, 2023)
Empirical absorption correction using spherical harmonics,
implemented in SCALE3 ABSPACK scaling algorithm.
;
_exptl_crystal_colour 'metallic light colourless'
_exptl_crystal_colour_lustre metallic
_exptl_crystal_colour_modifier light
_exptl_crystal_colour_primary colourless
_exptl_crystal_density_diffrn 1.209
_exptl_crystal_description block
_exptl_crystal_F_000 1120
_exptl_crystal_size_max 0.2
_exptl_crystal_size_mid 0.18
_exptl_crystal_size_min 0.17
_refine_diff_density_max 1.797
_refine_diff_density_min -1.072
_refine_diff_density_rms 0.087
_refine_ls_extinction_method none
_refine_ls_goodness_of_fit_ref 1.114
_refine_ls_hydrogen_treatment constr
_refine_ls_matrix_type full
_refine_ls_number_parameters 690
_refine_ls_number_reflns 10198
_refine_ls_number_restraints 97
_refine_ls_restrained_S_all 1.110
_refine_ls_R_factor_all 0.0704
_refine_ls_R_factor_gt 0.0628
_refine_ls_shift/su_max 0.000
_refine_ls_shift/su_mean 0.000
_refine_ls_structure_factor_coef Fsqd
_refine_ls_weighting_details 'w=1/[\s^2^(Fo^2^)+(0.0407P)^2^+14.3074P] where P=(Fo^2^+2Fc^2^)/3'
_refine_ls_weighting_scheme calc
_refine_ls_wR_factor_gt 0.1541
_refine_ls_wR_factor_ref 0.1589
_reflns_Friedel_coverage 0.000
_reflns_number_gt 8932
_reflns_number_total 10198
_reflns_threshold_expression 'I > 2\s(I)'
_cod_data_source_file d5cc06233k2.cif
_cod_data_source_block sn-sr-c9-dep_auto
_cod_database_code 7135244
_shelx_shelxl_version_number 2014/7
_shelx_space_group_comment
;
The symmetry employed for this shelxl refinement is uniquely defined
by the following loop, which should always be used as a source of
symmetry information in preference to the above space-group names.
They are only intended as comments.
;
_shelx_estimated_absorpt_t_max 0.836
_shelx_estimated_absorpt_t_min 0.811
_olex2_refinement_description
;
1. Twinned data refinement
 Scales: 0.93403
 0.06597
2. Restrained distances
 C4-C51 \\sim C4A-C51A
 with sigma of 0.02
3. Uiso/Uaniso restraints and constraints
Uanis(C51A) \\sim Ueq: with sigma of 0.01 and sigma for terminal atoms of 0.02
4. Rigid body (RIGU) restrains
 C4, C5, C6, C31, C32, C38, C51, C51A, C4A, C5A, C6A, C31A, C32A, C38A
 with sigma for 1-2 distances of 0.004 and sigma for 1-3 distances of 0.004
5. Others
 Sof(C51A)=Sof(H51D)=Sof(H51E)=Sof(H51F)=Sof(C4A)=Sof(C5A)=Sof(H5AA)=Sof(C6A)=
 Sof(H6A)=Sof(C31A)=Sof(H31A)=Sof(C32A)=Sof(H32A)=Sof(C38A)=Sof(H38A)=1-FVAR(1)
 Sof(C4)=Sof(C5)=Sof(H5A)=Sof(C6)=Sof(H6)=Sof(C31)=Sof(H31)=Sof(C32)=Sof(H32)=
 Sof(C38)=Sof(H38)=Sof(C51)=Sof(H51A)=Sof(H51B)=Sof(H51C)=FVAR(1)
6.a Ternary CH refined with riding coordinates:
 C45(H45), C61(H61), C48(H48), C58(H58), C25(H25), C13(H13), C28(H28),
 C16(H16), C38A(H38A)
6.b Aromatic/amide H refined with riding coordinates:
 N4(H4), N5(H5), C56(H56), C43(H43), C11(H11), C54(H54), C42(H42), C41(H41),
 C22(H22), C23(H23), C55(H55), C37(H37), C9(H9), C10(H10), C21(H21), C36(H36),
 C35(H35), C33(H33), C34(H34), C5(H5A), C6(H6), C31(H31), C32(H32), C38(H38),
 C5A(H5AA), C6A(H6A), C31A(H31A), C32A(H32A)
6.c Fitted hexagon refined as free rotating group:
 C4(C5,C6,C31,C32,C38), C4A(C5A,C6A,C31A,C32A,C38A)
6.d Idealised Me refined as rotating group:
 C63(H63A,H63B,H63C), C50(H50A,H50B,H50C), C49(H49A,H49B,H49C), C27(H27A,H27B,
 H27C), C62(H62A,H62B,H62C), C47(H47A,H47B,H47C), C60(H60A,H60B,H60C), C15(H15A,
 H15B,H15C), C46(H46A,H46B,H46C), C59(H59A,H59B,H59C), C14(H14A,H14B,H14C),
 C26(H26A,H26B,H26C), C18(H18A,H18B,H18C), C30(H30A,H30B,H30C), C29(H29A,H29B,
 H29C), C17(H17A,H17B,H17C), C51(H51A,H51B,H51C), C51A(H51D,H51E,H51F)
;
_olex2_submission_special_instructions 'No special instructions were received'
_oxdiff_exptl_absorpt_empirical_details
;
Empirical correction (ABSPACK) includes:
- Absorption correction using spherical harmonics
- Frame scaling
;

loop_
_space_group_symop_operation_xyz
'x, y, z'
'-x, -y, -z'

loop_
_atom_site_label
_atom_site_type_symbol
_atom_site_fract_x
_atom_site_fract_y
_atom_site_fract_z
_atom_site_U_iso_or_equiv
_atom_site_adp_type
_atom_site_occupancy
_atom_site_site_symmetry_order
_atom_site_calc_flag
_atom_site_refinement_flags_posn
_atom_site_refinement_flags_adp
_atom_site_refinement_flags_occupancy
_atom_site_disorder_assembly
_atom_site_disorder_group
Zn1 Zn 0.22088(4) 0.12469(3) 0.69251(3) 0.01474(14) Uani 1 1 d . . . . .
Se1 Se 0.24152(4) -0.03425(4) 0.65718(4) 0.02991(16) Uani 1 1 d . . . . .
N1 N 0.3215(3) 0.2202(3) 0.6667(2) 0.0145(8) Uani 1 1 d . . . . .
N2 N 0.1319(3) 0.2102(2) 0.7449(2) 0.0124(7) Uani 1 1 d . . . . .
N4 N 0.3554(3) 0.3680(2) 0.6266(2) 0.0118(7) Uani 1 1 d . . . . .
H4 H 0.3972 0.3409 0.5906 0.014 Uiso 1 1 calc R U . . .
N3 N 0.2365(2) 0.3510(2) 0.7275(2) 0.0115(7) Uani 1 1 d . . . . .
N5 N 0.1189(3) 0.3568(3) 0.8314(2) 0.0129(7) Uani 1 1 d . . . . .
H5 H 0.0760 0.3251 0.8605 0.015 Uiso 1 1 calc R U . . .
C1 C 0.3024(3) 0.3101(3) 0.6742(3) 0.0121(9) Uani 1 1 d . . . . .
C2 C 0.1649(3) 0.3039(3) 0.7653(3) 0.0112(8) Uani 1 1 d . . . . .
C52 C 0.3520(3) 0.4670(3) 0.6274(3) 0.0126(9) Uani 1 1 d . . . . .
C45 C 0.3079(3) 0.4504(3) 0.9214(3) 0.0173(9) Uani 1 1 d . . . . .
H45 H 0.2944 0.3842 0.8866 0.021 Uiso 1 1 calc R U . . .
C12 C 0.4967(3) 0.1983(3) 0.6690(3) 0.0215(10) Uani 1 1 d . . . . .
C61 C 0.1749(3) 0.4354(3) 0.5561(3) 0.0147(9) Uani 1 1 d . . . . .
H61 H 0.1845 0.3694 0.5643 0.018 Uiso 1 1 calc R U . . .
C53 C 0.4394(3) 0.5283(3) 0.6546(3) 0.0140(9) Uani 1 1 d . . . . .
C56 C 0.2704(3) 0.5978(3) 0.5950(3) 0.0170(9) Uani 1 1 d . . . . .
H56 H 0.2133 0.6223 0.5747 0.020 Uiso 1 1 calc R U . . .
C57 C 0.2670(3) 0.5003(3) 0.5955(3) 0.0127(9) Uani 1 1 d . . . . .
C19 C 0.0366(3) 0.1787(3) 0.7744(3) 0.0151(9) Uani 1 1 d . . . . .
C48 C -0.0485(3) 0.4518(3) 0.8095(3) 0.0168(9) Uani 1 1 d . . . . .
H48 H -0.0343 0.3990 0.7612 0.020 Uiso 1 1 calc R U . . .
C58 C 0.5328(3) 0.4889(3) 0.6823(3) 0.0172(9) Uani 1 1 d . . . . .
H58 H 0.5124 0.4362 0.7156 0.021 Uiso 1 1 calc R U . . .
C63 C 0.0829(3) 0.4629(3) 0.6047(3) 0.0194(10) Uani 1 1 d . . . . .
H63A H 0.0939 0.4635 0.6692 0.029 Uiso 1 1 calc R U . . .
H63B H 0.0260 0.4165 0.5807 0.029 Uiso 1 1 calc R U . . .
H63C H 0.0699 0.5263 0.5951 0.029 Uiso 1 1 calc R U . . .
C44 C 0.0500(3) 0.5064(3) 0.8481(3) 0.0138(9) Uani 1 1 d . . . . .
C7 C 0.4067(3) 0.1927(3) 0.6188(3) 0.0157(9) Uani 1 1 d . . . . .
C43 C 0.0616(3) 0.6046(3) 0.8758(3) 0.0199(10) Uani 1 1 d . . . . .
H43 H 0.0070 0.6392 0.8697 0.024 Uiso 1 1 calc R U . . .
C50 C -0.1161(4) 0.5124(4) 0.7670(3) 0.0248(11) Uani 1 1 d . . . . .
H50A H -0.1391 0.5593 0.8142 0.037 Uiso 1 1 calc R U . . .
H50B H -0.1731 0.4713 0.7348 0.037 Uiso 1 1 calc R U . . .
H50C H -0.0794 0.5453 0.7247 0.037 Uiso 1 1 calc R U . . .
C39 C 0.1325(3) 0.4573(3) 0.8586(3) 0.0123(8) Uani 1 1 d . . . . .
C49 C -0.1029(3) 0.4067(4) 0.8813(3) 0.0227(10) Uani 1 1 d . . . . .
H49A H -0.0615 0.3638 0.9049 0.034 Uiso 1 1 calc R U . . .
H49B H -0.1652 0.3706 0.8544 0.034 Uiso 1 1 calc R U . . .
H49C H -0.1166 0.4567 0.9304 0.034 Uiso 1 1 calc R U . . .
C27 C -0.0067(4) 0.1262(4) 0.5540(3) 0.0295(12) Uani 1 1 d . . . . .
H27A H 0.0523 0.1024 0.5765 0.044 Uiso 1 1 calc R U . . .
H27B H 0.0071 0.1499 0.4982 0.044 Uiso 1 1 calc R U . . .
H27C H -0.0613 0.0745 0.5420 0.044 Uiso 1 1 calc R U . . .
C11 C 0.5775(4) 0.1683(4) 0.6223(4) 0.0328(13) Uani 1 1 d . . . . .
H11 H 0.6392 0.1706 0.6545 0.039 Uiso 1 1 calc R U . . .
C20 C -0.0471(3) 0.1752(3) 0.7150(3) 0.0189(10) Uani 1 1 d . . . . .
C54 C 0.4390(3) 0.6245(3) 0.6523(3) 0.0191(10) Uani 1 1 d . . . . .
H54 H 0.4973 0.6670 0.6708 0.023 Uiso 1 1 calc R U . . .
C40 C 0.2228(3) 0.5040(3) 0.8989(3) 0.0148(9) Uani 1 1 d . . . . .
C8 C 0.3971(3) 0.1601(3) 0.5255(3) 0.0195(10) Uani 1 1 d . . . . .
C42 C 0.1514(4) 0.6524(3) 0.9121(3) 0.0231(10) Uani 1 1 d . . . . .
H42 H 0.1586 0.7197 0.9288 0.028 Uiso 1 1 calc R U . . .
C24 C 0.0288(3) 0.1505(3) 0.8579(3) 0.0204(10) Uani 1 1 d . . . . .
C41 C 0.2310(3) 0.6028(3) 0.9242(3) 0.0204(10) Uani 1 1 d . . . . .
H41 H 0.2921 0.6365 0.9501 0.024 Uiso 1 1 calc R U . . .
C22 C -0.1473(4) 0.1120(4) 0.8238(4) 0.0332(13) Uani 1 1 d . . . . .
H22 H -0.2104 0.0887 0.8407 0.040 Uiso 1 1 calc R U . . .
C25 C -0.0356(4) 0.2071(3) 0.6246(3) 0.0226(10) Uani 1 1 d . . . . .
H25 H 0.0195 0.2604 0.6326 0.027 Uiso 1 1 calc R U . . .
C23 C -0.0663(4) 0.1163(4) 0.8807(4) 0.0296(12) Uani 1 1 d . . . . .
H23 H -0.0739 0.0959 0.9369 0.035 Uiso 1 1 calc R U . . .
C3 C 0.1258(4) -0.1051(3) 0.6869(3) 0.0222(10) Uani 1 1 d . . . . .
C62 C 0.1590(4) 0.4348(3) 0.4551(3) 0.0210(10) Uani 1 1 d . . . . .
H62A H 0.1494 0.4989 0.4453 0.031 Uiso 1 1 calc R U . . .
H62B H 0.1003 0.3907 0.4311 0.031 Uiso 1 1 calc R U . . .
H62C H 0.2169 0.4143 0.4243 0.031 Uiso 1 1 calc R U . . .
C55 C 0.3552(4) 0.6590(3) 0.6233(3) 0.0213(10) Uani 1 1 d . . . . .
H55 H 0.3558 0.7251 0.6229 0.026 Uiso 1 1 calc R U . . .
C47 C 0.3129(4) 0.4437(4) 1.0211(3) 0.0253(11) Uani 1 1 d . . . . .
H47A H 0.3252 0.5078 1.0572 0.038 Uiso 1 1 calc R U . . .
H47B H 0.3665 0.4069 1.0338 0.038 Uiso 1 1 calc R U . . .
H47C H 0.2500 0.4121 1.0363 0.038 Uiso 1 1 calc R U . . .
C37 C 0.0373(4) -0.0684(4) 0.7057(4) 0.0284(11) Uani 1 1 d . . . . .
H37 H 0.0319 -0.0034 0.7039 0.034 Uiso 1 1 calc R U . . .
C60 C 0.6056(4) 0.5619(4) 0.7449(3) 0.0258(11) Uani 1 1 d . . . . .
H60A H 0.6343 0.6099 0.7115 0.039 Uiso 1 1 calc R U . . .
H60B H 0.6584 0.5297 0.7680 0.039 Uiso 1 1 calc R U . . .
H60C H 0.5709 0.5927 0.7953 0.039 Uiso 1 1 calc R U . . .
C13 C 0.3022(4) 0.1577(3) 0.4698(3) 0.0225(10) Uani 1 1 d . . . . .
H13 H 0.2511 0.1795 0.5118 0.027 Uiso 1 1 calc R U . . .
C15 C 0.3134(4) 0.2254(4) 0.4023(4) 0.0314(12) Uani 1 1 d . . . . .
H15A H 0.3335 0.2903 0.4345 0.047 Uiso 1 1 calc R U . . .
H15B H 0.2501 0.2232 0.3685 0.047 Uiso 1 1 calc R U . . .
H15C H 0.3637 0.2062 0.3606 0.047 Uiso 1 1 calc R U . . .
C46 C 0.4064(4) 0.4942(4) 0.8934(4) 0.0291(12) Uani 1 1 d . . . . .
H46A H 0.4004 0.4992 0.8296 0.044 Uiso 1 1 calc R U . . .
H46B H 0.4578 0.4538 0.9030 0.044 Uiso 1 1 calc R U . . .
H46C H 0.4241 0.5577 0.9296 0.044 Uiso 1 1 calc R U . . .
C9 C 0.4811(4) 0.1310(4) 0.4829(4) 0.0278(11) Uani 1 1 d . . . . .
H9 H 0.4766 0.1077 0.4200 0.033 Uiso 1 1 calc R U . . .
C10 C 0.5700(4) 0.1357(4) 0.5311(4) 0.0357(14) Uani 1 1 d . . . . .
H10 H 0.6263 0.1163 0.5012 0.043 Uiso 1 1 calc R U . . .
C59 C 0.5850(3) 0.4460(4) 0.5991(3) 0.0231(10) Uani 1 1 d . . . . .
H59A H 0.5399 0.3953 0.5619 0.035 Uiso 1 1 calc R U . . .
H59B H 0.6440 0.4197 0.6185 0.035 Uiso 1 1 calc R U . . .
H59C H 0.6044 0.4957 0.5641 0.035 Uiso 1 1 calc R U . . .
C21 C -0.1385(4) 0.1411(3) 0.7422(4) 0.0262(11) Uani 1 1 d . . . . .
H21 H -0.1958 0.1379 0.7035 0.031 Uiso 1 1 calc R U . . .
C14 C 0.2645(4) 0.0571(4) 0.4213(4) 0.0329(13) Uani 1 1 d . . . . .
H14A H 0.3126 0.0342 0.3787 0.049 Uiso 1 1 calc R U . . .
H14B H 0.2011 0.0578 0.3887 0.049 Uiso 1 1 calc R U . . .
H14C H 0.2556 0.0147 0.4654 0.049 Uiso 1 1 calc R U . . .
C36 C -0.0435(4) -0.1269(4) 0.7271(4) 0.0292(12) Uani 1 1 d . . . . .
H36 H -0.1037 -0.1013 0.7406 0.035 Uiso 1 1 calc R U . . .
C35 C -0.0364(4) -0.2214(4) 0.7288(4) 0.0302(12) Uani 1 1 d . . . . .
H35 H -0.0917 -0.2611 0.7432 0.036 Uiso 1 1 calc R U . . .
C28 C 0.1174(4) 0.1533(4) 0.9221(3) 0.0256(11) Uani 1 1 d . . . . .
H28 H 0.1750 0.1880 0.8979 0.031 Uiso 1 1 calc R U . . .
C16 C 0.5045(4) 0.2337(4) 0.7695(4) 0.0291(12) Uani 1 1 d . . . . .
H16 H 0.4566 0.2816 0.7824 0.035 Uiso 1 1 calc R U . . .
C33 C 0.1321(4) -0.2002(3) 0.6899(4) 0.0277(11) Uani 1 1 d . . . . .
H33 H 0.1926 -0.2258 0.6783 0.033 Uiso 1 1 calc R U . . .
C34 C 0.0510(4) -0.2584(4) 0.7095(4) 0.0309(12) Uani 1 1 d . . . . .
H34 H 0.0557 -0.3238 0.7097 0.037 Uiso 1 1 calc R U . . .
C26 C -0.1284(4) 0.2438(4) 0.5891(4) 0.0337(13) Uani 1 1 d . . . . .
H26A H -0.1141 0.2693 0.5343 0.050 Uiso 1 1 calc R U . . .
H26B H -0.1483 0.2941 0.6349 0.050 Uiso 1 1 calc R U . . .
H26C H -0.1821 0.1913 0.5755 0.050 Uiso 1 1 calc R U . . .
C18 C 0.6069(4) 0.2832(4) 0.8058(4) 0.0375(14) Uani 1 1 d . . . . .
H18A H 0.6548 0.2367 0.7993 0.056 Uiso 1 1 calc R U . . .
H18B H 0.6046 0.3109 0.8695 0.056 Uiso 1 1 calc R U . . .
H18C H 0.6270 0.3337 0.7718 0.056 Uiso 1 1 calc R U . . .
C30 C 0.1032(5) 0.2076(5) 1.0158(4) 0.0428(15) Uani 1 1 d . . . . .
H30A H 0.0898 0.2724 1.0116 0.064 Uiso 1 1 calc R U . . .
H30B H 0.1633 0.2102 1.0544 0.064 Uiso 1 1 calc R U . . .
H30C H 0.0473 0.1751 1.0417 0.064 Uiso 1 1 calc R U . . .
C29 C 0.1428(5) 0.0532(4) 0.9267(4) 0.0427(15) Uani 1 1 d . . . . .
H29A H 0.0870 0.0168 0.9490 0.064 Uiso 1 1 calc R U . . .
H29B H 0.2014 0.0573 0.9675 0.064 Uiso 1 1 calc R U . . .
H29C H 0.1563 0.0213 0.8665 0.064 Uiso 1 1 calc R U . . .
C17 C 0.4741(6) 0.1537(5) 0.8204(5) 0.060(2) Uani 1 1 d . . . . .
H17A H 0.4815 0.1782 0.8853 0.090 Uiso 1 1 calc R U . . .
H17B H 0.5162 0.1029 0.8054 0.090 Uiso 1 1 calc R U . . .
H17C H 0.4049 0.1285 0.8035 0.090 Uiso 1 1 calc R U . . .
C4 C 0.5450(4) 0.1629(5) 1.1488(5) 0.033(2) Uani 0.535(7) 1 d DG U P A 1
C5 C 0.4852(5) 0.2074(5) 1.0967(5) 0.042(3) Uani 0.535(7) 1 d G U P A 1
H5A H 0.5142 0.2519 1.0626 0.050 Uiso 0.535(7) 1 calc R U P A 1
C6 C 0.3831(5) 0.1870(6) 1.0943(5) 0.046(3) Uani 0.535(7) 1 d G U P A 1
H6 H 0.3422 0.2175 1.0587 0.056 Uiso 0.535(7) 1 calc R U P A 1
C31 C 0.3407(4) 0.1220(6) 1.1442(6) 0.045(3) Uani 0.535(7) 1 d G U P A 1
H31 H 0.2709 0.1080 1.1426 0.055 Uiso 0.535(7) 1 calc R U P A 1
C32 C 0.4005(5) 0.0774(5) 1.1963(5) 0.044(3) Uani 0.535(7) 1 d G U P A 1
H32 H 0.3715 0.0330 1.2303 0.053 Uiso 0.535(7) 1 calc R U P A 1
C38 C 0.5026(5) 0.0979(5) 1.1986(5) 0.037(2) Uani 0.535(7) 1 d G U P A 1
H38 H 0.5435 0.0674 1.2342 0.044 Uiso 0.535(7) 1 calc R U P A 1
C51 C 0.6556(8) 0.1840(9) 1.1502(8) 0.043(3) Uani 0.535(7) 1 d D U P A 1
H51A H 0.6763 0.1795 1.0884 0.065 Uiso 0.535(7) 1 calc R U P A 1
H51B H 0.6865 0.1378 1.1795 0.065 Uiso 0.535(7) 1 calc R U P A 1
H51C H 0.6761 0.2483 1.1837 0.065 Uiso 0.535(7) 1 calc R U P A 1
C51A C 0.6595(12) 0.1261(16) 1.0612(17) 0.095(7) Uani 0.465(7) 1 d D U P A 2
H51D H 0.6757 0.1737 1.0231 0.142 Uiso 0.465(7) 1 calc R U P A 2
H51E H 0.6748 0.0639 1.0307 0.142 Uiso 0.465(7) 1 calc R U P A 2
H51F H 0.6987 0.1442 1.1186 0.142 Uiso 0.465(7) 1 calc R U P A 2
C4A C 0.5517(5) 0.1204(6) 1.0783(7) 0.052(3) Uani 0.465(7) 1 d DG U P A 2
C5A C 0.5114(7) 0.1923(6) 1.1338(8) 0.062(6) Uani 0.465(7) 1 d G U P A 2
H5AA H 0.5516 0.2497 1.1587 0.075 Uiso 0.465(7) 1 calc R U P A 2
C6A C 0.4124(8) 0.1801(6) 1.1526(7) 0.055(4) Uani 0.465(7) 1 d G U P A 2
H6A H 0.3849 0.2292 1.1905 0.065 Uiso 0.465(7) 1 calc R U P A 2
C31A C 0.3536(6) 0.0960(7) 1.1161(7) 0.051(4) Uani 0.465(7) 1 d G U P A 2
H31A H 0.2860 0.0877 1.1290 0.062 Uiso 0.465(7) 1 calc R U P A 2
C32A C 0.3939(6) 0.0242(5) 1.0607(7) 0.055(4) Uani 0.465(7) 1 d G U P A 2
H32A H 0.3537 -0.0332 1.0357 0.066 Uiso 0.465(7) 1 calc R U P A 2
C38A C 0.4929(6) 0.0364(5) 1.0418(6) 0.041(3) Uani 0.465(7) 1 d G U P A 2
H38A H 0.5164 -0.0016 1.0863 0.050 Uiso 0.465(7) 1 calc R U P A 2

loop_
_atom_site_aniso_label
_atom_site_aniso_U_11
_atom_site_aniso_U_22
_atom_site_aniso_U_33
_atom_site_aniso_U_23
_atom_site_aniso_U_13
_atom_site_aniso_U_12
Zn1 0.0127(3) 0.0111(3) 0.0210(3) 0.0034(2) 0.0055(2) 0.00145(19)
Se1 0.0300(3) 0.0168(3) 0.0445(3) 0.0020(2) 0.0158(2) 0.0107(2)
N1 0.0097(18) 0.0162(19) 0.0178(19) 0.0023(15) 0.0020(14) 0.0038(15)
N2 0.0085(17) 0.0121(18) 0.0166(18) 0.0030(14) 0.0046(14) -0.0008(14)
N4 0.0091(17) 0.0140(18) 0.0135(18) 0.0042(14) 0.0054(14) 0.0027(14)
N3 0.0084(17) 0.0158(18) 0.0110(17) 0.0039(14) 0.0030(14) 0.0013(14)
N5 0.0127(18) 0.0142(18) 0.0132(18) 0.0052(14) 0.0049(14) 0.0018(14)
C1 0.0062(19) 0.018(2) 0.011(2) -0.0007(17) -0.0037(16) 0.0020(16)
C2 0.009(2) 0.013(2) 0.012(2) 0.0030(16) -0.0024(16) 0.0048(16)
C52 0.012(2) 0.013(2) 0.013(2) 0.0024(16) 0.0067(16) 0.0007(17)
C45 0.012(2) 0.022(2) 0.016(2) -0.0017(18) -0.0023(17) 0.0016(18)
C12 0.013(2) 0.017(2) 0.034(3) 0.003(2) 0.000(2) 0.0023(18)
C61 0.011(2) 0.017(2) 0.017(2) 0.0052(17) 0.0007(17) 0.0024(17)
C53 0.012(2) 0.021(2) 0.009(2) 0.0018(17) 0.0016(16) 0.0014(17)
C56 0.013(2) 0.019(2) 0.020(2) 0.0045(18) 0.0030(18) 0.0036(18)
C57 0.013(2) 0.017(2) 0.009(2) 0.0029(16) 0.0055(16) 0.0012(17)
C19 0.011(2) 0.011(2) 0.024(2) 0.0034(17) 0.0047(18) 0.0016(17)
C48 0.010(2) 0.025(2) 0.015(2) 0.0010(18) 0.0015(17) 0.0049(18)
C58 0.010(2) 0.026(2) 0.016(2) 0.0058(19) 0.0030(17) -0.0002(18)
C63 0.012(2) 0.028(3) 0.019(2) 0.006(2) 0.0017(18) 0.0028(19)
C44 0.015(2) 0.019(2) 0.008(2) 0.0041(17) 0.0034(16) 0.0042(18)
C7 0.009(2) 0.011(2) 0.028(3) 0.0059(18) 0.0065(18) 0.0014(17)
C43 0.022(2) 0.023(2) 0.017(2) 0.0037(19) 0.0046(19) 0.010(2)
C50 0.017(2) 0.036(3) 0.024(3) 0.007(2) -0.0002(19) 0.008(2)
C39 0.013(2) 0.015(2) 0.009(2) 0.0013(16) 0.0017(16) 0.0012(17)
C49 0.013(2) 0.029(3) 0.027(3) 0.007(2) 0.0069(19) 0.003(2)
C27 0.026(3) 0.033(3) 0.026(3) -0.001(2) -0.006(2) 0.002(2)
C11 0.010(2) 0.026(3) 0.062(4) 0.004(3) -0.001(2) 0.005(2)
C20 0.011(2) 0.014(2) 0.031(3) 0.0044(19) 0.0021(19) 0.0010(17)
C54 0.015(2) 0.018(2) 0.022(2) 0.0017(19) 0.0017(18) -0.0051(18)
C40 0.015(2) 0.019(2) 0.010(2) 0.0010(17) 0.0024(17) 0.0023(18)
C8 0.018(2) 0.013(2) 0.026(3) 0.0015(19) 0.0082(19) -0.0019(18)
C42 0.030(3) 0.015(2) 0.022(2) 0.0008(19) 0.002(2) 0.001(2)
C24 0.019(2) 0.014(2) 0.030(3) 0.0053(19) 0.011(2) 0.0044(18)
C41 0.019(2) 0.022(2) 0.018(2) 0.0012(19) 0.0016(18) -0.0036(19)
C22 0.019(3) 0.023(3) 0.059(4) 0.010(3) 0.019(3) -0.001(2)
C25 0.019(2) 0.020(2) 0.028(3) 0.004(2) -0.005(2) 0.0003(19)
C23 0.028(3) 0.024(3) 0.040(3) 0.013(2) 0.020(2) 0.002(2)
C3 0.024(3) 0.015(2) 0.027(3) 0.0062(19) 0.007(2) -0.0044(19)
C62 0.020(2) 0.026(3) 0.015(2) 0.0015(19) -0.0014(18) 0.002(2)
C55 0.024(3) 0.013(2) 0.028(3) 0.0038(19) 0.007(2) 0.0023(19)
C47 0.019(2) 0.037(3) 0.021(3) 0.006(2) 0.002(2) 0.009(2)
C37 0.032(3) 0.017(2) 0.036(3) 0.005(2) 0.003(2) 0.003(2)
C60 0.017(2) 0.034(3) 0.025(3) 0.005(2) -0.001(2) -0.004(2)
C13 0.022(2) 0.023(3) 0.020(2) -0.0008(19) 0.0032(19) -0.001(2)
C15 0.039(3) 0.025(3) 0.028(3) 0.004(2) -0.001(2) -0.004(2)
C46 0.013(2) 0.049(3) 0.028(3) 0.013(2) 0.003(2) 0.003(2)
C9 0.025(3) 0.024(3) 0.032(3) -0.004(2) 0.013(2) 0.002(2)
C10 0.022(3) 0.027(3) 0.057(4) -0.003(3) 0.018(3) 0.008(2)
C59 0.014(2) 0.035(3) 0.022(2) 0.006(2) 0.0073(19) 0.004(2)
C21 0.013(2) 0.021(3) 0.044(3) 0.003(2) 0.003(2) 0.0021(19)
C14 0.039(3) 0.026(3) 0.030(3) 0.007(2) -0.006(2) -0.007(2)
C36 0.024(3) 0.027(3) 0.037(3) 0.004(2) 0.002(2) 0.005(2)
C35 0.030(3) 0.029(3) 0.031(3) 0.008(2) 0.001(2) -0.007(2)
C28 0.030(3) 0.025(3) 0.025(3) 0.010(2) 0.008(2) 0.007(2)
C16 0.019(3) 0.033(3) 0.035(3) 0.009(2) -0.006(2) 0.002(2)
C33 0.032(3) 0.019(3) 0.033(3) 0.004(2) 0.005(2) 0.007(2)
C34 0.040(3) 0.017(3) 0.037(3) 0.007(2) 0.004(2) 0.002(2)
C26 0.027(3) 0.031(3) 0.042(3) 0.005(2) -0.013(2) 0.005(2)
C18 0.029(3) 0.035(3) 0.047(4) 0.007(3) -0.015(3) 0.003(2)
C30 0.054(4) 0.047(4) 0.029(3) 0.005(3) 0.009(3) 0.011(3)
C29 0.061(4) 0.035(3) 0.037(3) 0.011(3) -0.005(3) 0.021(3)
C17 0.065(5) 0.064(5) 0.049(4) 0.030(4) -0.023(4) -0.025(4)
C4 0.041(5) 0.022(5) 0.031(5) -0.006(4) 0.001(4) -0.002(4)
C5 0.048(5) 0.034(6) 0.043(6) 0.004(5) 0.002(4) 0.004(4)
C6 0.044(5) 0.048(6) 0.043(6) -0.001(5) 0.000(4) 0.006(4)
C31 0.044(6) 0.047(7) 0.040(6) -0.003(5) 0.003(4) 0.003(5)
C32 0.043(5) 0.049(6) 0.036(6) 0.001(5) 0.008(4) 0.001(4)
C38 0.043(5) 0.035(5) 0.029(5) -0.001(4) -0.001(4) -0.003(4)
C51 0.042(5) 0.041(6) 0.045(7) 0.008(5) -0.002(4) -0.009(4)
C51A 0.065(7) 0.073(11) 0.134(15) -0.009(10) 0.017(7) -0.003(6)
C4A 0.062(6) 0.034(5) 0.056(8) 0.002(5) 0.000(5) -0.003(5)
C5A 0.069(7) 0.040(7) 0.070(12) -0.006(7) 0.008(7) -0.005(6)
C6A 0.069(7) 0.039(6) 0.047(8) -0.012(6) 0.007(6) -0.002(5)
C31A 0.058(7) 0.036(6) 0.057(9) 0.004(5) -0.007(6) 0.005(5)
C32A 0.054(6) 0.037(6) 0.066(8) -0.006(6) -0.018(5) 0.004(5)
C38A 0.052(5) 0.020(5) 0.052(7) 0.010(4) -0.021(5) 0.010(4)

loop_
_atom_type_symbol
_atom_type_description
_atom_type_scat_dispersion_real
_atom_type_scat_dispersion_imag
_atom_type_scat_source
C C 0.0033 0.0016 'International Tables Vol C Tables 4.2.6.8 and 6.1.1.4'
H H 0.0000 0.0000 'International Tables Vol C Tables 4.2.6.8 and 6.1.1.4'
N N 0.0061 0.0033 'International Tables Vol C Tables 4.2.6.8 and 6.1.1.4'
Se Se -0.0929 2.2259 'International Tables Vol C Tables 4.2.6.8 and 6.1.1.4'
Zn Zn 0.2839 1.4301 'International Tables Vol C Tables 4.2.6.8 and 6.1.1.4'

loop_
_geom_angle_atom_site_label_1
_geom_angle_atom_site_label_2
_geom_angle_atom_site_label_3
_geom_angle
_geom_angle_site_symmetry_1
_geom_angle_site_symmetry_3
_geom_angle_publ_flag
N1 Zn1 Se1 120.12(11) . . ?
N2 Zn1 Se1 142.84(11) . . ?
N2 Zn1 N1 97.04(15) . . ?
C3 Se1 Zn1 107.66(15) . . ?
C1 N1 Zn1 119.5(3) . . ?
C1 N1 C7 118.4(4) . . ?
C7 N1 Zn1 120.4(3) . . ?
C2 N2 Zn1 118.2(3) . . ?
C2 N2 C19 118.0(3) . . ?
C19 N2 Zn1 123.3(3) . . ?
C1 N4 H4 115.8 . . ?
C1 N4 C52 128.5(3) . . ?
C52 N4 H4 115.8 . . ?
C2 N3 C1 124.9(4) . . ?
C2 N5 H5 116.3 . . ?
C2 N5 C39 127.4(4) . . ?
C39 N5 H5 116.3 . . ?
N1 C1 N4 118.4(4) . . ?
N1 C1 N3 125.8(4) . . ?
N3 C1 N4 115.8(4) . . ?
N2 C2 N5 116.5(4) . . ?
N3 C2 N2 127.4(4) . . ?
N3 C2 N5 116.0(4) . . ?
C53 C52 N4 117.3(4) . . ?
C57 C52 N4 121.0(4) . . ?
C57 C52 C53 121.5(4) . . ?
C40 C45 H45 107.5 . . ?
C40 C45 C47 110.7(4) . . ?
C40 C45 C46 112.1(4) . . ?
C47 C45 H45 107.5 . . ?
C47 C45 C46 111.3(4) . . ?
C46 C45 H45 107.5 . . ?
C7 C12 C16 120.8(4) . . ?
C11 C12 C7 117.1(5) . . ?
C11 C12 C16 122.0(5) . . ?
C57 C61 H61 107.8 . . ?
C57 C61 C63 111.8(4) . . ?
C57 C61 C62 111.3(4) . . ?
C63 C61 H61 107.8 . . ?
C62 C61 H61 107.8 . . ?
C62 C61 C63 110.1(4) . . ?
C52 C53 C58 120.3(4) . . ?
C54 C53 C52 118.3(4) . . ?
C54 C53 C58 121.3(4) . . ?
C57 C56 H56 119.4 . . ?
C55 C56 H56 119.4 . . ?
C55 C56 C57 121.1(4) . . ?
C52 C57 C61 123.2(4) . . ?
C56 C57 C52 117.9(4) . . ?
C56 C57 C61 118.8(4) . . ?
C20 C19 N2 117.9(4) . . ?
C24 C19 N2 120.4(4) . . ?
C24 C19 C20 121.8(4) . . ?
C44 C48 H48 107.5 . . ?
C44 C48 C50 113.4(4) . . ?
C44 C48 C49 111.0(4) . . ?
C50 C48 H48 107.5 . . ?
C50 C48 C49 109.6(4) . . ?
C49 C48 H48 107.5 . . ?
C53 C58 H58 107.4 . . ?
C53 C58 C60 113.7(4) . . ?
C53 C58 C59 110.9(4) . . ?
C60 C58 H58 107.4 . . ?
C60 C58 C59 109.7(4) . . ?
C59 C58 H58 107.4 . . ?
C61 C63 H63A 109.5 . . ?
C61 C63 H63B 109.5 . . ?
C61 C63 H63C 109.5 . . ?
H63A C63 H63B 109.5 . . ?
H63A C63 H63C 109.5 . . ?
H63B C63 H63C 109.5 . . ?
C43 C44 C48 122.0(4) . . ?
C43 C44 C39 118.0(4) . . ?
C39 C44 C48 120.0(4) . . ?
C12 C7 N1 117.8(4) . . ?
C8 C7 N1 120.0(4) . . ?
C8 C7 C12 122.2(4) . . ?
C44 C43 H43 119.5 . . ?
C42 C43 C44 121.0(4) . . ?
C42 C43 H43 119.5 . . ?
C48 C50 H50A 109.5 . . ?
C48 C50 H50B 109.5 . . ?
C48 C50 H50C 109.5 . . ?
H50A C50 H50B 109.5 . . ?
H50A C50 H50C 109.5 . . ?
H50B C50 H50C 109.5 . . ?
C44 C39 N5 117.3(4) . . ?
C40 C39 N5 120.8(4) . . ?
C40 C39 C44 121.8(4) . . ?
C48 C49 H49A 109.5 . . ?
C48 C49 H49B 109.5 . . ?
C48 C49 H49C 109.5 . . ?
H49A C49 H49B 109.5 . . ?
H49A C49 H49C 109.5 . . ?
H49B C49 H49C 109.5 . . ?
H27A C27 H27B 109.5 . . ?
H27A C27 H27C 109.5 . . ?
H27B C27 H27C 109.5 . . ?
C25 C27 H27A 109.5 . . ?
C25 C27 H27B 109.5 . . ?
C25 C27 H27C 109.5 . . ?
C12 C11 H11 119.1 . . ?
C10 C11 C12 121.8(5) . . ?
C10 C11 H11 119.1 . . ?
C19 C20 C25 120.2(4) . . ?
C21 C20 C19 117.7(4) . . ?
C21 C20 C25 122.2(4) . . ?
C53 C54 H54 119.5 . . ?
C55 C54 C53 120.9(4) . . ?
C55 C54 H54 119.5 . . ?
C39 C40 C45 122.2(4) . . ?
C41 C40 C45 119.8(4) . . ?
C41 C40 C39 117.8(4) . . ?
C7 C8 C13 122.9(4) . . ?
C9 C8 C7 117.6(4) . . ?
C9 C8 C13 119.4(4) . . ?
C43 C42 H42 119.8 . . ?
C43 C42 C41 120.3(4) . . ?
C41 C42 H42 119.8 . . ?
C19 C24 C23 117.4(5) . . ?
C19 C24 C28 122.6(4) . . ?
C23 C24 C28 120.0(4) . . ?
C40 C41 H41 119.5 . . ?
C42 C41 C40 121.0(4) . . ?
C42 C41 H41 119.5 . . ?
C23 C22 H22 119.7 . . ?
C23 C22 C21 120.6(5) . . ?
C21 C22 H22 119.7 . . ?
C27 C25 H25 107.7 . . ?
C27 C25 C26 109.3(4) . . ?
C20 C25 C27 110.7(4) . . ?
C20 C25 H25 107.7 . . ?
C20 C25 C26 113.4(4) . . ?
C26 C25 H25 107.7 . . ?
C24 C23 H23 119.4 . . ?
C22 C23 C24 121.3(5) . . ?
C22 C23 H23 119.4 . . ?
C37 C3 Se1 124.7(4) . . ?
C33 C3 Se1 116.3(4) . . ?
C33 C3 C37 119.0(4) . . ?
C61 C62 H62A 109.5 . . ?
C61 C62 H62B 109.5 . . ?
C61 C62 H62C 109.5 . . ?
H62A C62 H62B 109.5 . . ?
H62A C62 H62C 109.5 . . ?
H62B C62 H62C 109.5 . . ?
C56 C55 H55 119.9 . . ?
C54 C55 C56 120.2(4) . . ?
C54 C55 H55 119.9 . . ?
C45 C47 H47A 109.5 . . ?
C45 C47 H47B 109.5 . . ?
C45 C47 H47C 109.5 . . ?
H47A C47 H47B 109.5 . . ?
H47A C47 H47C 109.5 . . ?
H47B C47 H47C 109.5 . . ?
C3 C37 H37 120.0 . . ?
C3 C37 C36 120.0(5) . . ?
C36 C37 H37 120.0 . . ?
C58 C60 H60A 109.5 . . ?
C58 C60 H60B 109.5 . . ?
C58 C60 H60C 109.5 . . ?
H60A C60 H60B 109.5 . . ?
H60A C60 H60C 109.5 . . ?
H60B C60 H60C 109.5 . . ?
C8 C13 H13 107.6 . . ?
C8 C13 C15 111.7(4) . . ?
C8 C13 C14 111.8(4) . . ?
C15 C13 H13 107.6 . . ?
C15 C13 C14 110.2(4) . . ?
C14 C13 H13 107.6 . . ?
C13 C15 H15A 109.5 . . ?
C13 C15 H15B 109.5 . . ?
C13 C15 H15C 109.5 . . ?
H15A C15 H15B 109.5 . . ?
H15A C15 H15C 109.5 . . ?
H15B C15 H15C 109.5 . . ?
C45 C46 H46A 109.5 . . ?
C45 C46 H46B 109.5 . . ?
C45 C46 H46C 109.5 . . ?
H46A C46 H46B 109.5 . . ?
H46A C46 H46C 109.5 . . ?
H46B C46 H46C 109.5 . . ?
C8 C9 H9 119.5 . . ?
C10 C9 C8 121.0(5) . . ?
C10 C9 H9 119.5 . . ?
C11 C10 C9 120.2(5) . . ?
C11 C10 H10 119.9 . . ?
C9 C10 H10 119.9 . . ?
C58 C59 H59A 109.5 . . ?
C58 C59 H59B 109.5 . . ?
C58 C59 H59C 109.5 . . ?
H59A C59 H59B 109.5 . . ?
H59A C59 H59C 109.5 . . ?
H59B C59 H59C 109.5 . . ?
C20 C21 H21 119.4 . . ?
C22 C21 C20 121.3(5) . . ?
C22 C21 H21 119.4 . . ?
C13 C14 H14A 109.5 . . ?
C13 C14 H14B 109.5 . . ?
C13 C14 H14C 109.5 . . ?
H14A C14 H14B 109.5 . . ?
H14A C14 H14C 109.5 . . ?
H14B C14 H14C 109.5 . . ?
C37 C36 H36 119.9 . . ?
C35 C36 C37 120.3(5) . . ?
C35 C36 H36 119.9 . . ?
C36 C35 H35 120.1 . . ?
C36 C35 C34 119.9(5) . . ?
C34 C35 H35 120.1 . . ?
C24 C28 H28 107.4 . . ?
C24 C28 C30 112.2(4) . . ?
C24 C28 C29 111.3(4) . . ?
C30 C28 H28 107.4 . . ?
C30 C28 C29 110.9(5) . . ?
C29 C28 H28 107.4 . . ?
C12 C16 H16 107.3 . . ?
C12 C16 C18 113.9(5) . . ?
C12 C16 C17 111.2(5) . . ?
C18 C16 H16 107.3 . . ?
C17 C16 H16 107.3 . . ?
C17 C16 C18 109.7(5) . . ?
C3 C33 H33 119.6 . . ?
C34 C33 C3 120.7(5) . . ?
C34 C33 H33 119.6 . . ?
C35 C34 C33 120.1(5) . . ?
C35 C34 H34 120.0 . . ?
C33 C34 H34 120.0 . . ?
C25 C26 H26A 109.5 . . ?
C25 C26 H26B 109.5 . . ?
C25 C26 H26C 109.5 . . ?
H26A C26 H26B 109.5 . . ?
H26A C26 H26C 109.5 . . ?
H26B C26 H26C 109.5 . . ?
C16 C18 H18A 109.5 . . ?
C16 C18 H18B 109.5 . . ?
C16 C18 H18C 109.5 . . ?
H18A C18 H18B 109.5 . . ?
H18A C18 H18C 109.5 . . ?
H18B C18 H18C 109.5 . . ?
C28 C30 H30A 109.5 . . ?
C28 C30 H30B 109.5 . . ?
C28 C30 H30C 109.5 . . ?
H30A C30 H30B 109.5 . . ?
H30A C30 H30C 109.5 . . ?
H30B C30 H30C 109.5 . . ?
C28 C29 H29A 109.5 . . ?
C28 C29 H29B 109.5 . . ?
C28 C29 H29C 109.5 . . ?
H29A C29 H29B 109.5 . . ?
H29A C29 H29C 109.5 . . ?
H29B C29 H29C 109.5 . . ?
C16 C17 H17A 109.5 . . ?
C16 C17 H17B 109.5 . . ?
C16 C17 H17C 109.5 . . ?
H17A C17 H17B 109.5 . . ?
H17A C17 H17C 109.5 . . ?
H17B C17 H17C 109.5 . . ?
C5 C4 C38 120.0 . . ?
C5 C4 C51 120.0(7) . . ?
C38 C4 C51 120.0(6) . . ?
C4 C5 H5A 120.0 . . ?
C4 C5 C6 120.0 . . ?
C6 C5 H5A 120.0 . . ?
C5 C6 H6 120.0 . . ?
C31 C6 C5 120.0 . . ?
C31 C6 H6 120.0 . . ?
C6 C31 H31 120.0 . . ?
C6 C31 C32 120.0 . . ?
C32 C31 H31 120.0 . . ?
C31 C32 H32 120.0 . . ?
C38 C32 C31 120.0 . . ?
C38 C32 H32 120.0 . . ?
C4 C38 H38 120.0 . . ?
C32 C38 C4 120.0 . . ?
C32 C38 H38 120.0 . . ?
C4 C51 H51A 109.5 . . ?
C4 C51 H51B 109.5 . . ?
C4 C51 H51C 109.5 . . ?
H51A C51 H51B 109.5 . . ?
H51A C51 H51C 109.5 . . ?
H51B C51 H51C 109.5 . . ?
H51D C51A H51E 109.5 . . ?
H51D C51A H51F 109.5 . . ?
H51E C51A H51F 109.5 . . ?
C4A C51A H51D 109.5 . . ?
C4A C51A H51E 109.5 . . ?
C4A C51A H51F 109.5 . . ?
C5A C4A C51A 122.5(10) . . ?
C5A C4A C38A 120.0 . . ?
C38A C4A C51A 117.3(10) . . ?
C4A C5A H5AA 120.0 . . ?
C4A C5A C6A 120.0 . . ?
C6A C5A H5AA 120.0 . . ?
C5A C6A H6A 120.0 . . ?
C5A C6A C31A 120.0 . . ?
C31A C6A H6A 120.0 . . ?
C6A C31A H31A 120.0 . . ?
C32A C31A C6A 120.0 . . ?
C32A C31A H31A 120.0 . . ?
C31A C32A H32A 120.0 . . ?
C31A C32A C38A 120.0 . . ?
C38A C32A H32A 120.0 . . ?
C4A C38A C38A 129.2(12) . 2_657 ?
C4A C38A H38A 95.8 . . ?
C32A C38A C4A 120.0 . . ?
C32A C38A C38A 107.7(11) . 2_657 ?
C32A C38A H38A 95.8 . . ?
C38A C38A H38A 95.8 2_657 . ?

loop_
_geom_bond_atom_site_label_1
_geom_bond_atom_site_label_2
_geom_bond_distance
_geom_bond_site_symmetry_2
_geom_bond_publ_flag
Zn1 Se1 2.3058(7) . ?
Zn1 N1 1.933(4) . ?
Zn1 N2 1.918(3) . ?
Se1 C3 1.895(5) . ?
N1 C1 1.332(6) . ?
N1 C7 1.448(5) . ?
N2 C2 1.350(5) . ?
N2 C19 1.442(5) . ?
N4 H4 0.8800 . ?
N4 C1 1.359(6) . ?
N4 C52 1.427(5) . ?
N3 C1 1.346(5) . ?
N3 C2 1.331(5) . ?
N5 H5 0.8800 . ?
N5 C2 1.365(5) . ?
N5 C39 1.422(6) . ?
C52 C53 1.405(6) . ?
C52 C57 1.400(6) . ?
C45 H45 1.0000 . ?
C45 C40 1.520(6) . ?
C45 C47 1.525(6) . ?
C45 C46 1.527(6) . ?
C12 C7 1.406(6) . ?
C12 C11 1.400(7) . ?
C12 C16 1.512(7) . ?
C61 H61 1.0000 . ?
C61 C57 1.516(6) . ?
C61 C63 1.534(6) . ?
C61 C62 1.532(6) . ?
C53 C58 1.521(6) . ?
C53 C54 1.390(6) . ?
C56 H56 0.9500 . ?
C56 C57 1.398(6) . ?
C56 C55 1.380(7) . ?
C19 C20 1.415(6) . ?
C19 C24 1.395(7) . ?
C48 H48 1.0000 . ?
C48 C44 1.521(6) . ?
C48 C50 1.530(6) . ?
C48 C49 1.532(6) . ?
C58 H58 1.0000 . ?
C58 C60 1.530(6) . ?
C58 C59 1.539(6) . ?
C63 H63A 0.9800 . ?
C63 H63B 0.9800 . ?
C63 H63C 0.9800 . ?
C44 C43 1.391(6) . ?
C44 C39 1.410(6) . ?
C7 C8 1.405(7) . ?
C43 H43 0.9500 . ?
C43 C42 1.381(7) . ?
C50 H50A 0.9800 . ?
C50 H50B 0.9800 . ?
C50 H50C 0.9800 . ?
C39 C40 1.399(6) . ?
C49 H49A 0.9800 . ?
C49 H49B 0.9800 . ?
C49 H49C 0.9800 . ?
C27 H27A 0.9800 . ?
C27 H27B 0.9800 . ?
C27 H27C 0.9800 . ?
C27 C25 1.535(7) . ?
C11 H11 0.9500 . ?
C11 C10 1.372(9) . ?
C20 C25 1.523(7) . ?
C20 C21 1.392(7) . ?
C54 H54 0.9500 . ?
C54 C55 1.379(7) . ?
C40 C41 1.397(6) . ?
C8 C13 1.510(7) . ?
C8 C9 1.404(7) . ?
C42 H42 0.9500 . ?
C42 C41 1.385(7) . ?
C24 C23 1.413(7) . ?
C24 C28 1.512(7) . ?
C41 H41 0.9500 . ?
C22 H22 0.9500 . ?
C22 C23 1.362(8) . ?
C22 C21 1.375(8) . ?
C25 H25 1.0000 . ?
C25 C26 1.535(7) . ?
C23 H23 0.9500 . ?
C3 C37 1.389(7) . ?
C3 C33 1.387(7) . ?
C62 H62A 0.9800 . ?
C62 H62B 0.9800 . ?
C62 H62C 0.9800 . ?
C55 H55 0.9500 . ?
C47 H47A 0.9800 . ?
C47 H47B 0.9800 . ?
C47 H47C 0.9800 . ?
C37 H37 0.9500 . ?
C37 C36 1.396(7) . ?
C60 H60A 0.9800 . ?
C60 H60B 0.9800 . ?
C60 H60C 0.9800 . ?
C13 H13 1.0000 . ?
C13 C15 1.527(7) . ?
C13 C14 1.529(7) . ?
C15 H15A 0.9800 . ?
C15 H15B 0.9800 . ?
C15 H15C 0.9800 . ?
C46 H46A 0.9800 . ?
C46 H46B 0.9800 . ?
C46 H46C 0.9800 . ?
C9 H9 0.9500 . ?
C9 C10 1.379(8) . ?
C10 H10 0.9500 . ?
C59 H59A 0.9800 . ?
C59 H59B 0.9800 . ?
C59 H59C 0.9800 . ?
C21 H21 0.9500 . ?
C14 H14A 0.9800 . ?
C14 H14B 0.9800 . ?
C14 H14C 0.9800 . ?
C36 H36 0.9500 . ?
C36 C35 1.377(7) . ?
C35 H35 0.9500 . ?
C35 C34 1.380(8) . ?
C28 H28 1.0000 . ?
C28 C30 1.526(7) . ?
C28 C29 1.529(7) . ?
C16 H16 1.0000 . ?
C16 C18 1.533(7) . ?
C16 C17 1.521(8) . ?
C33 H33 0.9500 . ?
C33 C34 1.385(7) . ?
C34 H34 0.9500 . ?
C26 H26A 0.9800 . ?
C26 H26B 0.9800 . ?
C26 H26C 0.9800 . ?
C18 H18A 0.9800 . ?
C18 H18B 0.9800 . ?
C18 H18C 0.9800 . ?
C30 H30A 0.9800 . ?
C30 H30B 0.9800 . ?
C30 H30C 0.9800 . ?
C29 H29A 0.9800 . ?
C29 H29B 0.9800 . ?
C29 H29C 0.9800 . ?
C17 H17A 0.9800 . ?
C17 H17B 0.9800 . ?
C17 H17C 0.9800 . ?
C4 C5 1.3900 . ?
C4 C38 1.3900 . ?
C4 C51 1.504(11) . ?
C5 H5A 0.9500 . ?
C5 C6 1.3900 . ?
C6 H6 0.9500 . ?
C6 C31 1.3900 . ?
C31 H31 0.9500 . ?
C31 C32 1.3900 . ?
C32 H32 0.9500 . ?
C32 C38 1.3900 . ?
C38 H38 0.9500 . ?
C51 H51A 0.9800 . ?
C51 H51B 0.9800 . ?
C51 H51C 0.9800 . ?
C51A H51D 0.9800 . ?
C51A H51E 0.9800 . ?
C51A H51F 0.9800 . ?
C51A C4A 1.500(15) . ?
C4A C5A 1.3900 . ?
C4A C38A 1.3900 . ?
C5A H5AA 0.9500 . ?
C5A C6A 1.3900 . ?
C6A H6A 0.9500 . ?
C6A C31A 1.3900 . ?
C31A H31A 0.9500 . ?
C31A C32A 1.3900 . ?
C32A H32A 0.9500 . ?
C32A C38A 1.3900 . ?
C38A C38A 1.529(14) 2_657 ?
C38A H38A 1.0000 . ?

loop_
_geom_torsion_atom_site_label_1
_geom_torsion_atom_site_label_2
_geom_torsion_atom_site_label_3
_geom_torsion_atom_site_label_4
_geom_torsion
_geom_torsion_site_symmetry_1
_geom_torsion_site_symmetry_2
_geom_torsion_site_symmetry_3
_geom_torsion_site_symmetry_4
_geom_torsion_publ_flag
Zn1 Se1 C3 C37 13.9(5) . . . . ?
Zn1 Se1 C3 C33 -165.9(4) . . . . ?
Zn1 N1 C1 N4 -156.3(3) . . . . ?
Zn1 N1 C1 N3 25.9(6) . . . . ?
Zn1 N1 C7 C12 -103.1(4) . . . . ?
Zn1 N1 C7 C8 76.0(5) . . . . ?
Zn1 N2 C2 N3 25.8(6) . . . . ?
Zn1 N2 C2 N5 -155.2(3) . . . . ?
Zn1 N2 C19 C20 -97.2(4) . . . . ?
Zn1 N2 C19 C24 81.1(5) . . . . ?
Se1 C3 C37 C36 -179.8(4) . . . . ?
Se1 C3 C33 C34 -178.9(4) . . . . ?
N1 C7 C8 C13 3.9(7) . . . . ?
N1 C7 C8 C9 -177.7(4) . . . . ?
N2 C19 C20 C25 -2.0(6) . . . . ?
N2 C19 C20 C21 177.4(4) . . . . ?
N2 C19 C24 C23 -177.1(4) . . . . ?
N2 C19 C24 C28 1.4(7) . . . . ?
N4 C52 C53 C58 -0.3(6) . . . . ?
N4 C52 C53 C54 177.3(4) . . . . ?
N4 C52 C57 C61 -1.8(6) . . . . ?
N4 C52 C57 C56 -177.5(4) . . . . ?
N5 C39 C40 C45 -4.2(6) . . . . ?
N5 C39 C40 C41 -179.8(4) . . . . ?
C1 N1 C7 C12 92.1(5) . . . . ?
C1 N1 C7 C8 -88.9(5) . . . . ?
C1 N4 C52 C53 119.1(5) . . . . ?
C1 N4 C52 C57 -65.7(6) . . . . ?
C1 N3 C2 N2 -14.1(7) . . . . ?
C1 N3 C2 N5 166.8(4) . . . . ?
C2 N2 C19 C20 91.1(5) . . . . ?
C2 N2 C19 C24 -90.5(5) . . . . ?
C2 N3 C1 N1 -16.0(7) . . . . ?
C2 N3 C1 N4 166.1(4) . . . . ?
C2 N5 C39 C44 117.7(5) . . . . ?
C2 N5 C39 C40 -66.0(6) . . . . ?
C52 N4 C1 N1 -176.3(4) . . . . ?
C52 N4 C1 N3 1.7(6) . . . . ?
C52 C53 C58 C60 -156.0(4) . . . . ?
C52 C53 C58 C59 79.8(5) . . . . ?
C52 C53 C54 C55 -0.4(7) . . . . ?
C45 C40 C41 C42 -173.9(4) . . . . ?
C12 C7 C8 C13 -177.2(4) . . . . ?
C12 C7 C8 C9 1.2(7) . . . . ?
C12 C11 C10 C9 -0.5(8) . . . . ?
C53 C52 C57 C61 173.2(4) . . . . ?
C53 C52 C57 C56 -2.5(6) . . . . ?
C53 C54 C55 C56 -0.9(7) . . . . ?
C57 C52 C53 C58 -175.4(4) . . . . ?
C57 C52 C53 C54 2.2(6) . . . . ?
C57 C56 C55 C54 0.5(7) . . . . ?
C19 N2 C2 N3 -162.2(4) . . . . ?
C19 N2 C2 N5 16.9(6) . . . . ?
C19 C20 C25 C27 84.0(5) . . . . ?
C19 C20 C25 C26 -152.8(4) . . . . ?
C19 C20 C21 C22 0.1(7) . . . . ?
C19 C24 C23 C22 -0.7(7) . . . . ?
C19 C24 C28 C30 127.3(5) . . . . ?
C19 C24 C28 C29 -107.9(5) . . . . ?
C48 C44 C43 C42 178.9(4) . . . . ?
C48 C44 C39 N5 0.3(6) . . . . ?
C48 C44 C39 C40 -176.0(4) . . . . ?
C58 C53 C54 C55 177.1(4) . . . . ?
C63 C61 C57 C52 124.8(4) . . . . ?
C63 C61 C57 C56 -59.5(5) . . . . ?
C44 C43 C42 C41 -2.1(7) . . . . ?
C44 C39 C40 C45 172.0(4) . . . . ?
C44 C39 C40 C41 -3.7(6) . . . . ?
C7 N1 C1 N4 8.7(6) . . . . ?
C7 N1 C1 N3 -169.1(4) . . . . ?
C7 C12 C11 C10 0.7(8) . . . . ?
C7 C12 C16 C18 -150.2(5) . . . . ?
C7 C12 C16 C17 85.2(6) . . . . ?
C7 C8 C13 C15 115.2(5) . . . . ?
C7 C8 C13 C14 -120.7(5) . . . . ?
C7 C8 C9 C10 -1.0(7) . . . . ?
C43 C44 C39 N5 178.9(4) . . . . ?
C43 C44 C39 C40 2.6(6) . . . . ?
C43 C42 C41 C40 1.0(7) . . . . ?
C50 C48 C44 C43 25.1(6) . . . . ?
C50 C48 C44 C39 -156.3(4) . . . . ?
C39 N5 C2 N2 -172.9(4) . . . . ?
C39 N5 C2 N3 6.3(6) . . . . ?
C39 C44 C43 C42 0.3(6) . . . . ?
C39 C40 C41 C42 1.8(7) . . . . ?
C49 C48 C44 C43 -98.9(5) . . . . ?
C49 C48 C44 C39 79.7(5) . . . . ?
C11 C12 C7 N1 177.9(4) . . . . ?
C11 C12 C7 C8 -1.1(7) . . . . ?
C11 C12 C16 C18 30.9(7) . . . . ?
C11 C12 C16 C17 -93.6(6) . . . . ?
C20 C19 C24 C23 1.2(7) . . . . ?
C20 C19 C24 C28 179.7(4) . . . . ?
C54 C53 C58 C60 26.5(6) . . . . ?
C54 C53 C58 C59 -97.7(5) . . . . ?
C8 C9 C10 C11 0.6(8) . . . . ?
C24 C19 C20 C25 179.7(4) . . . . ?
C24 C19 C20 C21 -0.9(7) . . . . ?
C25 C20 C21 C22 179.6(5) . . . . ?
C23 C24 C28 C30 -54.2(6) . . . . ?
C23 C24 C28 C29 70.6(6) . . . . ?
C23 C22 C21 C20 0.3(8) . . . . ?
C3 C37 C36 C35 -0.8(8) . . . . ?
C3 C33 C34 C35 -1.7(8) . . . . ?
C62 C61 C57 C52 -111.7(5) . . . . ?
C62 C61 C57 C56 64.0(5) . . . . ?
C55 C56 C57 C52 1.2(6) . . . . ?
C55 C56 C57 C61 -174.8(4) . . . . ?
C47 C45 C40 C39 -100.3(5) . . . . ?
C47 C45 C40 C41 75.2(5) . . . . ?
C37 C3 C33 C34 1.2(8) . . . . ?
C37 C36 C35 C34 0.2(8) . . . . ?
C13 C8 C9 C10 177.5(5) . . . . ?
C46 C45 C40 C39 134.7(4) . . . . ?
C46 C45 C40 C41 -49.7(6) . . . . ?
C9 C8 C13 C15 -63.2(6) . . . . ?
C9 C8 C13 C14 60.9(6) . . . . ?
C21 C20 C25 C27 -95.4(5) . . . . ?
C21 C20 C25 C26 27.8(6) . . . . ?
C21 C22 C23 C24 0.0(8) . . . . ?
C36 C35 C34 C33 1.0(8) . . . . ?
C28 C24 C23 C22 -179.3(5) . . . . ?
C16 C12 C7 N1 -1.1(6) . . . . ?
C16 C12 C7 C8 180.0(4) . . . . ?
C16 C12 C11 C10 179.6(5) . . . . ?
C33 C3 C37 C36 0.1(8) . . . . ?
C4 C5 C6 C31 0.0 . . . . ?
C5 C4 C38 C32 0.0 . . . . ?
C5 C6 C31 C32 0.0 . . . . ?
C6 C31 C32 C38 0.0 . . . . ?
C31 C32 C38 C4 0.0 . . . . ?
C38 C4 C5 C6 0.0 . . . . ?
C51 C4 C5 C6 179.1(8) . . . . ?
C51 C4 C38 C32 -179.1(8) . . . . ?
C51A C4A C5A C6A -175.1(16) . . . . ?
C51A C4A C38A C32A 175.4(15) . . . . ?
C51A C4A C38A C38A -27(2) . . . 2_657 ?
C4A C5A C6A C31A 0.0 . . . . ?
C5A C4A C38A C32A 0.0 . . . . ?
C5A C4A C38A C38A 157.4(17) . . . 2_657 ?
C5A C6A C31A C32A 0.0 . . . . ?
C6A C31A C32A C38A 0.0 . . . . ?
C31A C32A C38A C4A 0.0 . . . . ?
C31A C32A C38A C38A -161.8(14) . . . 2_657 ?
C38A C4A C5A C6A 0.0 . . . . ?

loop_
_twin_individual_id
_twin_individual_mass_fraction_refined
1 0.93403
2 0.06597
